data_9012416
loop_
_publ_author_name
'Artioli, G.'
'Rinaldi, R.'
'Kvick, A.'
'Smith, J. V.'

_publ_section_title
;
 Neutron diffraction structure refinement of the zeolite gismondine at 15 K
 Sample: T = 15 K
;
_journal_name_full Zeolites
_journal_page_first 361
_journal_page_last 366
_journal_paper_doi 10.1016/0144-2449(86)90063-1
_journal_volume 6
_journal_year 1986
_chemical_compound_source Synthetic
_chemical_formula_sum 'Al2 Ca H8.606 O12.303 Si2'
_chemical_name_mineral Gismondine
_space_group_IT_number 14
_symmetry_space_group_name_Hall '-P 2ybc'
_symmetry_space_group_name_H-M 'P 1 21/c 1'
_cell_angle_alpha 90
_cell_angle_beta 93.11
_cell_angle_gamma 90
_cell_formula_units_Z 4
_cell_length_a 10.011
_cell_length_b 10.614
_cell_length_c 9.853
_cell_volume 1045.406
_database_code_amcsd 0015867
_diffrn_ambient_temperature 15
_exptl_crystal_density_diffrn 2.260
_cod_original_formula_sum 'Ca Al2 Si2 O12.303 H8.606'
_cod_database_code 9012416

loop_
_space_group_symop_operation_xyz
x,y,z
x,1/2-y,1/2+z
-x,1/2+y,1/2-z
-x,-y,-z

loop_
_atom_site_label
_atom_site_fract_x
_atom_site_fract_y
_atom_site_fract_z
_atom_site_occupancy
_atom_site_U_iso_or_equiv
_atom_site_type_symbol
_atom_site_attached_hydrogens
Ca 0.71243 0.07174 0.35977 1.00000 0.11100 Ca 0
Al1 0.09783 0.11445 0.16605 1.00000 0.05900 Al 0
Al2 0.58866 0.86492 0.14799 1.00000 0.05600 Al 0
Si1 0.41701 0.11342 0.18365 1.00000 0.05200 Si 0
Si2 0.90696 0.87029 0.16244 1.00000 0.04900 Si 0
O1 0.08594 0.16268 0.99653 1.00000 0.08000 O 0
O2 0.26410 0.08016 0.21490 1.00000 0.07900 O 0
O3 0.43831 0.14684 0.02648 1.00000 0.07000 O 0
O4 0.24580 0.40345 0.30058 1.00000 0.07700 O 0
O5 0.99985 0.98818 0.20919 1.00000 0.08600 O 0
O6 0.04313 0.24651 0.25317 1.00000 0.07000 O 0
O7 0.47039 0.22764 0.28039 1.00000 0.07500 O 0
O8 0.51143 0.99265 0.22922 1.00000 0.07000 O 0
Ow1 0.25843 0.10659 0.49653 1.00000 0.10000 O 0
H11 0.20848 0.31767 0.01194 1.00000 0.17500 H 0
H12 0.26257 0.09735 0.39871 1.00000 0.15700 H 0
Ow2 0.59508 0.13096 0.55060 1.00000 0.09300 O 0
H21 0.53278 0.29830 0.03790 1.00000 0.15700 H 0
H22 0.56213 0.41867 0.12553 1.00000 0.15200 H 0
Ow3 0.90921 0.11782 0.49859 1.00000 0.10500 O 0
H13 0.97987 0.17930 0.47756 0.38400 0.15300 H 0
H23 0.94105 0.42852 0.07771 1.00000 0.19700 H 0
H33 0.96046 0.30710 0.00027 0.61600 0.11500 H 0
Ow4 0.77553 0.23209 0.23491 0.69700 0.11400 O 0
H14 0.72229 0.28729 0.17445 0.61300 0.15900 H 0
H24 0.86970 0.25232 0.22989 0.69700 0.15300 H 0
H34 0.65855 0.27923 0.19458 0.08400 0.16400 H 0
Ow5 0.73447 0.32137 0.41318 0.30300 0.12800 O 0
H15 0.76015 0.15794 0.00480 0.30300 0.20900 H 0
H25 0.74585 0.39881 0.35918 0.30300 0.19100 H 0
Ow6 0.77947 0.19590 0.16474 0.30300 0.14200 O 0
H16 0.73394 0.26797 0.14126 0.30300 0.21700 H 0
H26 0.87648 0.22894 0.19538 0.30300 0.22000 H 0

loop_
_cod_changelog_entry_id
_cod_changelog_entry_author
_cod_changelog_entry_date
_cod_changelog_entry_text
1
;cod-tools version 3.8.0
Id: cif_guess_AMCSD_atom_types 9581 2023-05-17 12:35:41Z saulius
;
2023-05-18T08:44:36+03:00
;Derived atom types and hydrogen counts
from atom names that follow the AMCSD naming convention
(Wat == water, O-H == hydroxyl).
;

loop_
_cod_related_entry_id
_cod_related_entry_database
_cod_related_entry_code
1 AMCSD 0015867
